data_4508535
loop_
_publ_author_name
'Rodr\'iguez-Molina, Braulio'
'Ochoa, Ma. Eugenia'
'Romero, Margarita'
'Khan, Saeed I.'
'Farf\'an, Norberto'
'Santillan, Rosa'
'Garcia-Garibay, Miguel A.'

_publ_section_title
;
 Conformational Polymorphism and Isomorphism of Molecular Rotors with
 Fluoroaromatic Rotators and Mestranol Stators
;
_journal_issue 11
_journal_name_full 'Crystal Growth &amp; Design'
_journal_page_first 5107
_journal_paper_doi 10.1021/cg4012873
_journal_volume 13
_journal_year 2013
_chemical_absolute_configuration unk
_chemical_compound_source 'synthesis as described'
_chemical_formula_moiety 'C48 H52 F2 O4, 2(C2 H3 N)'
_chemical_formula_sum 'C52 H58 F2 N2 O4'
_chemical_formula_weight 813.0
_chemical_name_common 'Compound 3'
_chemical_name_systematic
;
 3,6-bis[3-methoxy-estra-1,3,5-(10)-trien-17a-ethynyl]-1,2-difluorobenzene
;
_space_group_crystal_system orthorhombic
_space_group_IT_number 19
_space_group_name_Hall 'P 2ac 2ab'
_space_group_name_H-M_alt 'P 21 21 21'
_symmetry_space_group_name_Hall 'P 2ac 2ab'
_symmetry_space_group_name_H-M 'P 21 21 21'
_atom_sites_solution_hydrogens geom
_atom_sites_solution_primary direct
_atom_sites_solution_secondary difmap
_audit_conform_dict_location ftp://ftp.iucr.org/pub/cif_core.dic
_audit_conform_dict_name cif_core.dic
_audit_conform_dict_version 2.4
_audit_creation_date 2012-06-04T18:57:10-00:00
_audit_creation_method 'WinGX routine CIF_UPDATE'
_cell_angle_alpha 90.0000
_cell_angle_beta 90.0000
_cell_angle_gamma 90.0000
_cell_formula_units_Z 4
_cell_length_a 12.66570(29)
_cell_length_b 13.15550(40)
_cell_length_c 26.44410(70)
_cell_measurement_reflns_used 66485
_cell_measurement_temperature 173(2)
_cell_measurement_theta_max 27.485
_cell_measurement_theta_min 0.998
_cell_measurement_wavelength 0.71073
_cell_volume 4406.2(2)
_computing_cell_refinement 'HKL Scalepack (Otwinowski & Minor 1997)'
_computing_data_collection 'Collect (Bruker AXS BV, 1997-2004)'
_computing_data_reduction 'HKL Denzo and Scalepack (Otwinowski & Minor 1997)'
_computing_molecular_graphics 'Ortep-3 for Windows (Farrugia, 1997)'
_computing_publication_material 'WinGX publication routines (Farrugia, 1999)'
_computing_structure_refinement 'SHELXL-97 (Sheldrick, 2008)'
_diffrn_ambient_temperature 173(2)
_diffrn_detector 'CCD plate'
_diffrn_detector_area_resol_mean 9
_diffrn_measured_fraction_theta_full 0.973
_diffrn_measured_fraction_theta_max 0.973
_diffrn_measurement_device '95mm CCD camera on \k-goniostat'
_diffrn_measurement_device_type KappaCCD
_diffrn_measurement_method 'CCD rotation images, thick slices'
_diffrn_orient_matrix_type 'by Bruker AXS Collect from scalepack cell'
_diffrn_orient_matrix_UB_11 -0.351519E-1
_diffrn_orient_matrix_UB_12 0.541664E-1
_diffrn_orient_matrix_UB_13 0.205042E-1
_diffrn_orient_matrix_UB_21 -0.696415E-1
_diffrn_orient_matrix_UB_22 -0.186091E-1
_diffrn_orient_matrix_UB_23 -0.152224E-1
_diffrn_orient_matrix_UB_31 -0.121671E-1
_diffrn_orient_matrix_UB_32 -0.499781E-1
_diffrn_orient_matrix_UB_33 0.278905E-1
_diffrn_radiation_monochromator graphite
_diffrn_radiation_probe x-ray
_diffrn_radiation_type MoK\a
_diffrn_radiation_wavelength 0.71073
_diffrn_reflns_av_R_equivalents 0.0531
_diffrn_reflns_av_unetI/netI 0.0437
_diffrn_reflns_limit_h_max 16
_diffrn_reflns_limit_h_min -16
_diffrn_reflns_limit_k_max 17
_diffrn_reflns_limit_k_min -17
_diffrn_reflns_limit_l_max 26
_diffrn_reflns_limit_l_min -34
_diffrn_reflns_number 29960
_diffrn_reflns_reduction_process
;
 Scaled and merged with Sortav
 R.H. Blessing, (1987) Cryst. Rev. 1, 3-58
 R.H. Blessing, (1989) J. Appl. Cryst. 22, 396-397
;
_diffrn_reflns_theta_full 27.52
_diffrn_reflns_theta_max 27.52
_diffrn_reflns_theta_min 2.71
_diffrn_source 'Enraf Nonius FR590'
_exptl_absorpt_coefficient_mu 0.082
_exptl_absorpt_correction_T_max 1.083
_exptl_absorpt_correction_T_min 0.8857
_exptl_absorpt_correction_type multi-scan
_exptl_absorpt_process_details
;
        [c.f. r.h. blessing, acta cryst. (1995), a51, 33-38]
;
_exptl_crystal_colour colourless
_exptl_crystal_density_diffrn 1.225
_exptl_crystal_density_method 'not measured'
_exptl_crystal_description prism
_exptl_crystal_F_000 1736
_exptl_crystal_size_max 0.75
_exptl_crystal_size_mid 0.5
_exptl_crystal_size_min 0.375
_refine_diff_density_max 0.686
_refine_diff_density_min -0.259
_refine_diff_density_rms 0.044
_refine_ls_extinction_method none
_refine_ls_goodness_of_fit_ref 1.086
_refine_ls_hydrogen_treatment mixed
_refine_ls_matrix_type full
_refine_ls_number_parameters 555
_refine_ls_number_reflns 9462
_refine_ls_number_restraints 0
_refine_ls_restrained_S_all 1.086
_refine_ls_R_factor_all 0.0686
_refine_ls_R_factor_gt 0.0558
_refine_ls_shift/su_max 0.032
_refine_ls_shift/su_mean 0.001
_refine_ls_structure_factor_coef Fsqd
_refine_ls_weighting_details 'calc w=1/[\s^2^(Fo^2^)+(0.0603P)^2^+1.9530P] where P=(Fo^2^+2Fc^2^)/3'
_refine_ls_weighting_scheme calc
_refine_ls_wR_factor_gt 0.1322
_refine_ls_wR_factor_ref 0.1407
_reflns_number_gt 8172
_reflns_number_total 9462
_reflns_threshold_expression >2\s(I)
_cod_data_source_file cg4012873_si_005.cif
_cod_data_source_block san619x
_cod_original_cell_volume 4406.212(206)
_cod_database_code 4508535

loop_
_space_group_symop_operation_xyz
'x, y, z'
'-x+1/2, -y, z+1/2'
'x+1/2, -y+1/2, -z'
'-x, y+1/2, -z+1/2'

loop_
_atom_site_label
_atom_site_type_symbol
_atom_site_fract_x
_atom_site_fract_y
_atom_site_fract_z
_atom_site_U_iso_or_equiv
_atom_site_adp_type
_atom_site_occupancy
_atom_site_symmetry_multiplicity
_atom_site_calc_flag
_atom_site_refinement_flags
F1 F 0.32253(12) 0.18755(12) 0.29776(6) 0.0430(4) Uani 1 1 d .
F2 F 0.19016(12) 0.03001(12) 0.29604(6) 0.0435(4) Uani 1 1 d .
O1 O 0.59069(13) 0.44832(13) 0.40937(7) 0.0319(4) Uani 1 1 d .
O2 O -0.07906(14) -0.24039(13) 0.40365(7) 0.0316(4) Uani 1 1 d .
O3 O 0.64179(16) 0.38276(15) -0.00019(7) 0.0420(4) Uani 1 1 d .
O4 O -0.14822(17) -0.13693(15) -0.00471(7) 0.0443(5) Uani 1 1 d .
C21 C 0.11125(17) -0.05938(17) 0.38117(9) 0.0279(5) Uani 1 1 d .
C9A C 0.53907(17) 0.37169(16) 0.21039(9) 0.0261(5) Uani 1 1 d .
H9A H 0.4812 0.3207 0.2146 0.031 Uiso 1 1 calc R
C13A C 0.56279(17) 0.43731(17) 0.31759(9) 0.0256(5) Uani 1 1 d .
C9 C -0.04423(16) -0.14615(16) 0.20566(9) 0.0260(5) Uani 1 1 d .
H9 H 0.0098 -0.0919 0.2112 0.031 Uiso 1 1 calc R
C21A C 0.44366(17) 0.35270(16) 0.37957(9) 0.0263(5) Uani 1 1 d .
C22A C 0.38498(17) 0.28208(17) 0.38497(9) 0.0269(5) Uani 1 1 d .
C14 C 0.03713(16) -0.24200(17) 0.27670(9) 0.0269(5) Uani 1 1 d .
H14 H 0.0855 -0.1825 0.2805 0.032 Uiso 1 1 calc R
C24 C 0.28517(17) 0.15169(17) 0.34143(9) 0.0265(5) Uani 1 1 d .
C23 C 0.31579(16) 0.19661(15) 0.38638(9) 0.0247(5) Uani 1 1 d .
C10A C 0.56418(17) 0.37643(17) 0.15392(9) 0.0274(5) Uani 1 1 d .
C26 C 0.17860(16) 0.02765(16) 0.38472(9) 0.0251(4) Uani 1 1 d .
C18A C 0.51129(17) 0.44246(16) 0.37086(9) 0.0256(5) Uani 1 1 d .
C20 C 0.05765(17) -0.13344(17) 0.37384(9) 0.0277(5) Uani 1 1 d .
C10 C -0.07004(17) -0.14522(16) 0.14900(9) 0.0266(5) Uani 1 1 d .
C25 C 0.21761(17) 0.07019(16) 0.34046(9) 0.0260(5) Uani 1 1 d .
C12A C 0.60355(17) 0.33387(17) 0.30018(9) 0.0283(5) Uani 1 1 d .
H12A H 0.5489 0.2816 0.3064 0.034 Uiso 1 1 calc R
H12B H 0.667 0.3154 0.32 0.034 Uiso 1 1 calc R
C17 C -0.00355(17) -0.22631(17) 0.36419(9) 0.0268(5) Uani 1 1 d .
C28 C 0.27576(17) 0.15532(17) 0.43146(10) 0.0287(5) Uani 1 1 d .
H28 H 0.2947 0.1849 0.4629 0.034 Uiso 1 1 calc R
C15A C 0.46730(16) 0.46662(16) 0.28451(9) 0.0254(5) Uani 1 1 d .
H15A H 0.4149 0.4101 0.2876 0.03 Uiso 1 1 calc R
C1 C -0.14475(18) -0.07827(17) 0.12901(10) 0.0308(5) Uani 1 1 d .
H1A H -0.1802 -0.0327 0.1511 0.037 Uiso 1 1 calc R
C13 C -0.05805(16) -0.22181(16) 0.31149(9) 0.0254(5) Uani 1 1 d .
C16A C 0.41947(19) 0.55862(17) 0.31147(10) 0.0322(5) Uani 1 1 d .
H16A H 0.3426 0.563 0.305 0.039 Uiso 1 1 calc R
H16B H 0.4534 0.6224 0.2999 0.039 Uiso 1 1 calc R
C8 C 0.00754(17) -0.24701(17) 0.22129(9) 0.0273(5) Uani 1 1 d .
H8 H -0.0452 -0.3028 0.2166 0.033 Uiso 1 1 calc R
C12 C -0.10861(17) -0.12103(17) 0.29651(9) 0.0287(5) Uani 1 1 d .
H12C H -0.0588 -0.0648 0.3036 0.034 Uiso 1 1 calc R
H12D H -0.173 -0.1099 0.317 0.034 Uiso 1 1 calc R
C11A C 0.63163(18) 0.33553(17) 0.24344(9) 0.0284(5) Uani 1 1 d .
H11A H 0.6927 0.3812 0.2381 0.034 Uiso 1 1 calc R
H11B H 0.6527 0.2663 0.2327 0.034 Uiso 1 1 calc R
C3A C 0.6114(2) 0.38246(19) 0.04962(10) 0.0329(5) Uani 1 1 d .
C8A C 0.49501(16) 0.47492(16) 0.22911(9) 0.0255(5) Uani 1 1 d .
H8A H 0.5513 0.5276 0.2252 0.031 Uiso 1 1 calc R
C1A C 0.63556(19) 0.30833(18) 0.13170(10) 0.0322(5) Uani 1 1 d .
H1A1 H 0.6689 0.2588 0.1524 0.039 Uiso 1 1 calc R
C27 C 0.20889(18) 0.07188(17) 0.43061(10) 0.0289(5) Uani 1 1 d .
H27 H 0.1834 0.0444 0.4615 0.035 Uiso 1 1 calc R
C11 C -0.13793(17) -0.12016(18) 0.23990(9) 0.0279(5) Uani 1 1 d .
H11C H -0.1953 -0.1699 0.2339 0.033 Uiso 1 1 calc R
H11D H -0.165 -0.052 0.2308 0.033 Uiso 1 1 calc R
C2 C -0.16867(19) -0.07630(18) 0.07803(10) 0.0323(5) Uani 1 1 d .
H2A H -0.2203 -0.0303 0.0655 0.039 Uiso 1 1 calc R
C16 C 0.0729(2) -0.31933(17) 0.35847(10) 0.0333(5) Uani 1 1 d .
H16C H 0.14 -0.3062 0.3765 0.04 Uiso 1 1 calc R
H16D H 0.0402 -0.3813 0.3728 0.04 Uiso 1 1 calc R
C19A C 0.65200(18) 0.51667(18) 0.31586(10) 0.0319(5) Uani 1 1 d .
H19A H 0.7084 0.4966 0.3392 0.048 Uiso 1 1 calc R
H19B H 0.6241 0.5832 0.3258 0.048 Uiso 1 1 calc R
H19C H 0.6803 0.5207 0.2814 0.048 Uiso 1 1 calc R
C3 C -0.1171(2) -0.14156(18) 0.04525(10) 0.0324(5) Uani 1 1 d .
C4A C 0.53851(19) 0.45008(19) 0.07041(10) 0.0334(5) Uani 1 1 d .
H4A H 0.5044 0.4983 0.0492 0.04 Uiso 1 1 calc R
C5A C 0.51522(18) 0.44769(17) 0.12211(10) 0.0296(5) Uani 1 1 d .
C5 C -0.01717(18) -0.20972(18) 0.11544(10) 0.0311(5) Uani 1 1 d .
C15 C 0.09312(19) -0.33309(18) 0.30145(10) 0.0339(5) Uani 1 1 d .
H15B H 0.1697 -0.3321 0.294 0.041 Uiso 1 1 calc R
H15C H 0.063 -0.3981 0.2893 0.041 Uiso 1 1 calc R
C4 C -0.04144(19) -0.20756(19) 0.06378(10) 0.0341(5) Uani 1 1 d .
H4 H -0.0056 -0.2519 0.0412 0.041 Uiso 1 1 calc R
C2A C 0.6590(2) 0.31095(19) 0.08067(10) 0.0346(5) Uani 1 1 d .
H2A1 H 0.7078 0.2637 0.0668 0.042 Uiso 1 1 calc R
C17A C 0.44146(19) 0.53997(17) 0.36814(10) 0.0308(5) Uani 1 1 d .
H17A H 0.3745 0.5297 0.3868 0.037 Uiso 1 1 calc R
H17B H 0.4791 0.5987 0.3831 0.037 Uiso 1 1 calc R
C6A C 0.4384(2) 0.5261(2) 0.14227(10) 0.0349(5) Uani 1 1 d .
H6A1 H 0.3762 0.5288 0.1196 0.042 Uiso 1 1 calc R
H6A2 H 0.4727 0.5937 0.1415 0.042 Uiso 1 1 calc R
C7 C 0.10188(19) -0.2679(2) 0.18669(10) 0.0365(6) Uani 1 1 d .
H7A H 0.1507 -0.2091 0.1875 0.044 Uiso 1 1 calc R
H7B H 0.1406 -0.3284 0.199 0.044 Uiso 1 1 calc R
C18 C -0.14097(19) -0.30753(19) 0.30949(10) 0.0343(5) Uani 1 1 d .
H18A H -0.1695 -0.3127 0.2751 0.051 Uiso 1 1 calc R
H18B H -0.1983 -0.2923 0.3332 0.051 Uiso 1 1 calc R
H18C H -0.1078 -0.3721 0.3189 0.051 Uiso 1 1 calc R
C7A C 0.40104(18) 0.5047(2) 0.19592(10) 0.0349(6) Uani 1 1 d .
H7A1 H 0.3487 0.4488 0.1955 0.042 Uiso 1 1 calc R
H7A2 H 0.3665 0.5659 0.21 0.042 Uiso 1 1 calc R
C6 C 0.0648(2) -0.2859(2) 0.13281(11) 0.0402(6) Uani 1 1 d .
H6A H 0.1264 -0.2825 0.1098 0.048 Uiso 1 1 calc R
H6B H 0.0346 -0.3551 0.1303 0.048 Uiso 1 1 calc R
C19 C -0.1101(3) -0.2135(2) -0.03755(11) 0.0518(8) Uani 1 1 d .
H19D H -0.0348 -0.2023 -0.0441 0.078 Uiso 1 1 calc R
H19E H -0.1491 -0.211 -0.0695 0.078 Uiso 1 1 calc R
H19F H -0.1199 -0.2803 -0.0218 0.078 Uiso 1 1 calc R
C31 C 0.3868(2) 0.2360(2) 0.02285(12) 0.0467(7) Uani 1 1 d .
C20A C 0.5996(3) 0.4600(2) -0.03182(11) 0.0487(7) Uani 1 1 d .
H20A H 0.5228 0.4522 -0.034 0.073 Uiso 1 1 calc R
H20B H 0.6304 0.4542 -0.0657 0.073 Uiso 1 1 calc R
H20C H 0.6166 0.5268 -0.0176 0.073 Uiso 1 1 calc R
N2 N 0.0336(2) 0.5404(3) 0.00021(11) 0.0699(9) Uani 1 1 d .
C29 C 0.0993(3) 0.5098(3) 0.02442(13) 0.0519(7) Uani 1 1 d .
C32 C 0.3388(2) 0.2123(2) 0.07101(11) 0.0460(7) Uani 1 1 d .
H32A H 0.3729 0.2522 0.0977 0.069 Uiso 1 1 calc R
H32B H 0.3475 0.1397 0.0782 0.069 Uiso 1 1 calc R
H32C H 0.2634 0.2289 0.0698 0.069 Uiso 1 1 calc R
N1 N 0.4242(3) 0.2550(3) -0.01462(11) 0.0813(11) Uani 1 1 d .
C30 C 0.1826(3) 0.4754(3) 0.05740(18) 0.0813(13) Uani 1 1 d .
H30A H 0.1985 0.5284 0.0823 0.122 Uiso 1 1 calc R
H30B H 0.2459 0.4609 0.0374 0.122 Uiso 1 1 calc R
H30C H 0.16 0.4135 0.0749 0.122 Uiso 1 1 calc R
H1 H 0.561(3) 0.450(3) 0.4374(16) 0.078(13) Uiso 1 1 d .
H2 H -0.043(3) -0.250(3) 0.4265(16) 0.077(14) Uiso 1 1 d .

loop_
_atom_site_aniso_label
_atom_site_aniso_U_11
_atom_site_aniso_U_22
_atom_site_aniso_U_33
_atom_site_aniso_U_23
_atom_site_aniso_U_13
_atom_site_aniso_U_12
F1 0.0469(9) 0.0467(9) 0.0354(8) 0.0068(7) 0.0049(7) -0.0096(7)
F2 0.0496(9) 0.0472(9) 0.0338(8) -0.0053(7) -0.0046(7) -0.0101(7)
O1 0.0256(8) 0.0373(9) 0.0327(9) -0.0026(8) -0.0026(7) -0.0064(7)
O2 0.0279(9) 0.0345(9) 0.0323(9) 0.0037(8) 0.0014(7) -0.0063(7)
O3 0.0497(11) 0.0431(10) 0.0333(10) 0.0043(8) 0.0037(8) 0.0055(9)
O4 0.0553(12) 0.0465(11) 0.0312(10) 0.0012(8) 0.0040(9) 0.0126(9)
C21 0.0245(10) 0.0243(11) 0.0349(12) -0.0020(9) 0.0004(9) -0.0015(9)
C9A 0.0220(10) 0.0241(10) 0.0320(12) 0.0000(9) 0.0001(9) -0.0037(8)
C13A 0.0209(10) 0.0241(10) 0.0318(12) -0.0003(9) 0.0012(9) -0.0043(8)
C9 0.0197(10) 0.0227(10) 0.0356(12) -0.0036(9) 0.0019(9) -0.0012(8)
C21A 0.0221(10) 0.0244(11) 0.0324(12) 0.0010(9) 0.0001(9) -0.0009(8)
C22A 0.0207(10) 0.0266(11) 0.0335(12) 0.0016(9) -0.0002(9) 0.0004(8)
C14 0.0197(10) 0.0229(10) 0.0381(13) -0.0021(10) -0.0012(9) -0.0010(8)
C24 0.0228(10) 0.0238(11) 0.0329(12) 0.0032(9) 0.0043(9) 0.0018(9)
C23 0.0187(9) 0.0178(9) 0.0377(13) 0.0011(9) -0.0009(9) 0.0002(8)
C10A 0.0239(10) 0.0254(11) 0.0328(12) -0.0017(9) 0.0010(9) -0.0033(9)
C26 0.0185(9) 0.0206(10) 0.0362(12) -0.0006(9) -0.0019(9) -0.0009(8)
C18A 0.0208(10) 0.0234(10) 0.0325(12) -0.0004(9) 0.0005(9) -0.0038(8)
C20 0.0226(10) 0.0246(11) 0.0359(13) -0.0010(9) -0.0020(9) -0.0006(8)
C10 0.0203(10) 0.0240(11) 0.0354(12) -0.0009(9) 0.0035(9) -0.0026(8)
C25 0.0247(10) 0.0212(10) 0.0321(12) -0.0041(9) -0.0029(9) 0.0019(8)
C12A 0.0216(10) 0.0270(11) 0.0362(13) 0.0019(10) -0.0015(9) 0.0000(9)
C17 0.0218(10) 0.0229(10) 0.0355(12) -0.0003(9) -0.0002(9) -0.0049(8)
C28 0.0275(11) 0.0272(11) 0.0314(12) -0.0016(10) -0.0024(9) -0.0041(9)
C15A 0.0187(10) 0.0194(10) 0.0381(13) 0.0004(9) 0.0002(9) -0.0007(8)
C1 0.0296(11) 0.0252(11) 0.0376(13) -0.0020(10) 0.0046(10) -0.0007(9)
C13 0.0199(10) 0.0229(10) 0.0335(12) -0.0011(9) 0.0012(9) -0.0057(8)
C16A 0.0293(11) 0.0257(11) 0.0417(14) 0.0007(10) 0.0042(10) 0.0046(9)
C8 0.0194(10) 0.0245(11) 0.0379(13) -0.0036(10) 0.0019(9) 0.0002(8)
C12 0.0219(10) 0.0303(11) 0.0339(12) -0.0040(10) 0.0008(9) 0.0032(9)
C11A 0.0258(11) 0.0254(11) 0.0338(13) -0.0020(9) -0.0003(9) 0.0019(9)
C3A 0.0341(12) 0.0319(12) 0.0326(13) -0.0048(10) -0.0001(10) -0.0066(10)
C8A 0.0203(10) 0.0212(10) 0.0351(12) 0.0015(9) -0.0025(9) -0.0011(8)
C1A 0.0326(12) 0.0255(11) 0.0385(14) -0.0010(10) 0.0008(10) -0.0016(9)
C27 0.0267(11) 0.0283(12) 0.0318(12) 0.0019(10) 0.0015(9) -0.0056(9)
C11 0.0218(10) 0.0263(11) 0.0355(13) -0.0007(10) 0.0016(9) 0.0030(9)
C2 0.0319(12) 0.0283(11) 0.0368(14) 0.0038(10) 0.0024(10) 0.0062(10)
C16 0.0350(12) 0.0219(11) 0.0429(14) -0.0017(10) -0.0051(11) 0.0015(9)
C19A 0.0247(11) 0.0318(12) 0.0392(13) -0.0030(10) 0.0050(10) -0.0112(10)
C3 0.0344(12) 0.0313(12) 0.0314(12) 0.0039(10) 0.0043(10) -0.0026(10)
C4A 0.0329(12) 0.0303(12) 0.0371(13) 0.0025(11) -0.0043(10) -0.0012(10)
C5A 0.0250(11) 0.0280(11) 0.0359(13) -0.0005(10) -0.0046(9) -0.0043(9)
C5 0.0242(11) 0.0289(11) 0.0401(13) -0.0011(10) 0.0040(10) 0.0008(9)
C15 0.0305(12) 0.0279(11) 0.0432(14) -0.0026(10) -0.0020(10) 0.0050(9)
C4 0.0345(13) 0.0329(13) 0.0350(13) -0.0027(10) 0.0096(10) 0.0028(10)
C2A 0.0359(13) 0.0301(12) 0.0379(14) -0.0025(11) 0.0028(11) 0.0000(10)
C17A 0.0306(11) 0.0231(11) 0.0387(13) -0.0014(10) 0.0071(10) -0.0024(9)
C6A 0.0326(12) 0.0363(13) 0.0357(13) 0.0003(11) -0.0070(10) 0.0063(10)
C7 0.0244(11) 0.0431(14) 0.0421(14) -0.0028(12) 0.0031(10) 0.0105(10)
C18 0.0268(11) 0.0348(12) 0.0412(15) -0.0016(11) -0.0012(10) -0.0133(10)
C7A 0.0240(11) 0.0390(13) 0.0417(15) 0.0017(11) -0.0029(10) 0.0056(10)
C6 0.0318(12) 0.0476(15) 0.0411(15) -0.0044(12) 0.0047(11) 0.0119(11)
C19 0.075(2) 0.0505(17) 0.0301(14) -0.0005(12) 0.0080(14) 0.0142(15)
C31 0.0408(15) 0.0559(17) 0.0434(17) -0.0052(14) 0.0018(13) -0.0141(13)
C20A 0.0660(19) 0.0452(16) 0.0349(14) 0.0041(12) -0.0032(14) 0.0004(15)
N2 0.0612(18) 0.104(3) 0.0450(16) 0.0108(16) -0.0059(14) 0.0122(18)
C29 0.0486(17) 0.0586(18) 0.0486(18) 0.0146(15) -0.0022(14) -0.0025(15)
C32 0.0417(15) 0.0561(17) 0.0402(16) 0.0086(13) 0.0062(12) 0.0061(13)
N1 0.088(2) 0.111(3) 0.0445(17) -0.0148(17) 0.0184(16) -0.054(2)
C30 0.0512(19) 0.082(3) 0.111(3) 0.050(3) -0.020(2) -0.0101(19)

loop_
_atom_type_symbol
_atom_type_description
_atom_type_scat_dispersion_real
_atom_type_scat_dispersion_imag
_atom_type_scat_source
C C 0.0033 0.0016 'International Tables Vol C Tables 4.2.6.8 and 6.1.1.4'
H H 0 0 'International Tables Vol C Tables 4.2.6.8 and 6.1.1.4'
N N 0.0061 0.0033 'International Tables Vol C Tables 4.2.6.8 and 6.1.1.4'
O O 0.0106 0.006 'International Tables Vol C Tables 4.2.6.8 and 6.1.1.4'
F F 0.0171 0.0103 'International Tables Vol C Tables 4.2.6.8 and 6.1.1.4'

loop_
_geom_angle_atom_site_label_1
_geom_angle_atom_site_label_2
_geom_angle_atom_site_label_3
_geom_angle
C18A O1 H1 109(3)
C17 O2 H2 101(3)
C3A O3 C20A 117.5(2)
C3 O4 C19 117.3(2)
C20 C21 C26 174.2(3)
C10A C9A C11A 114.17(19)
C10A C9A C8A 110.58(18)
C11A C9A C8A 111.35(19)
C10A C9A H9A 106.8
C11A C9A H9A 106.8
C8A C9A H9A 106.8
C12A C13A C19A 110.33(18)
C12A C13A C15A 108.49(18)
C19A C13A C15A 112.92(19)
C12A C13A C18A 117.02(19)
C19A C13A C18A 107.79(18)
C15A C13A C18A 100.03(17)
C11 C9 C10 114.24(18)
C11 C9 C8 111.37(19)
C10 C9 C8 111.15(18)
C11 C9 H9 106.5
C10 C9 H9 106.5
C8 C9 H9 106.5
C22A C21A C18A 176.6(2)
C21A C22A C23 174.6(3)
C8 C14 C15 119.47(19)
C8 C14 C13 113.08(18)
C15 C14 C13 103.96(19)
C8 C14 H14 106.5
C15 C14 H14 106.5
C13 C14 H14 106.5
F1 C24 C25 118.8(2)
F1 C24 C23 119.6(2)
C25 C24 C23 121.7(2)
C24 C23 C28 117.58(19)
C24 C23 C22A 119.1(2)
C28 C23 C22A 123.3(2)
C1A C10A C5A 117.4(2)
C1A C10A C9A 121.2(2)
C5A C10A C9A 121.4(2)
C25 C26 C27 117.77(19)
C25 C26 C21 118.6(2)
C27 C26 C21 123.6(2)
O1 C18A C21A 109.82(19)
O1 C18A C13A 110.61(17)
C21A C18A C13A 110.48(19)
O1 C18A C17A 112.73(19)
C21A C18A C17A 109.62(17)
C13A C18A C17A 103.42(18)
C21 C20 C17 177.5(2)
C1 C10 C5 117.8(2)
C1 C10 C9 121.3(2)
C5 C10 C9 120.9(2)
F2 C25 C24 119.3(2)
F2 C25 C26 119.33(19)
C24 C25 C26 121.4(2)
C13A C12A C11A 111.03(19)
C13A C12A H12A 109.4
C11A C12A H12A 109.4
C13A C12A H12B 109.4
C11A C12A H12B 109.4
H12A C12A H12B 108
O2 C17 C20 109.53(19)
O2 C17 C13 111.24(17)
C20 C17 C13 110.97(19)
O2 C17 C16 112.51(19)
C20 C17 C16 109.89(18)
C13 C17 C16 102.55(18)
C27 C28 C23 120.8(2)
C27 C28 H28 119.6
C23 C28 H28 119.6
C8A C15A C16A 119.13(19)
C8A C15A C13A 112.72(18)
C16A C15A C13A 104.13(19)
C8A C15A H15A 106.7
C16A C15A H15A 106.7
C13A C15A H15A 106.7
C2 C1 C10 122.0(2)
C2 C1 H1A 119
C10 C1 H1A 119
C12 C13 C14 108.88(19)
C12 C13 C18 109.94(18)
C14 C13 C18 112.75(19)
C12 C13 C17 116.87(19)
C14 C13 C17 100.43(17)
C18 C13 C17 107.76(18)
C15A C16A C17A 104.78(18)
C15A C16A H16A 110.8
C17A C16A H16A 110.8
C15A C16A H16B 110.8
C17A C16A H16B 110.8
H16A C16A H16B 108.9
C14 C8 C7 113.16(19)
C14 C8 C9 109.18(19)
C7 C8 C9 109.1(2)
C14 C8 H8 108.4
C7 C8 H8 108.4
C9 C8 H8 108.4
C13 C12 C11 111.08(19)
C13 C12 H12C 109.4
C11 C12 H12C 109.4
C13 C12 H12D 109.4
C11 C12 H12D 109.4
H12C C12 H12D 108
C9A C11A C12A 112.43(18)
C9A C11A H11A 109.1
C12A C11A H11A 109.1
C9A C11A H11B 109.1
C12A C11A H11B 109.1
H11A C11A H11B 107.8
O3 C3A C2A 116.6(2)
O3 C3A C4A 124.2(2)
C2A C3A C4A 119.1(2)
C15A C8A C7A 113.22(18)
C15A C8A C9A 109.28(18)
C7A C8A C9A 108.73(19)
C15A C8A H8A 108.5
C7A C8A H8A 108.5
C9A C8A H8A 108.5
C2A C1A C10A 122.1(2)
C2A C1A H1A1 118.9
C10A C1A H1A1 118.9
C28 C27 C26 120.7(2)
C28 C27 H27 119.6
C26 C27 H27 119.6
C9 C11 C12 112.68(18)
C9 C11 H11C 109.1
C12 C11 H11C 109.1
C9 C11 H11D 109.1
C12 C11 H11D 109.1
H11C C11 H11D 107.8
C1 C2 C3 119.7(2)
C1 C2 H2A 120.1
C3 C2 H2A 120.1
C15 C16 C17 106.79(19)
C15 C16 H16C 110.4
C17 C16 H16C 110.4
C15 C16 H16D 110.4
C17 C16 H16D 110.4
H16C C16 H16D 108.6
C13A C19A H19A 109.5
C13A C19A H19B 109.5
H19A C19A H19B 109.5
C13A C19A H19C 109.5
H19A C19A H19C 109.5
H19B C19A H19C 109.5
O4 C3 C4 124.4(2)
O4 C3 C2 115.9(2)
C4 C3 C2 119.7(2)
C3A C4A C5A 120.7(2)
C3A C4A H4A 119.7
C5A C4A H4A 119.7
C4A C5A C10A 120.5(2)
C4A C5A C6A 117.6(2)
C10A C5A C6A 121.9(2)
C10 C5 C4 120.1(2)
C10 C5 C6 122.5(2)
C4 C5 C6 117.4(2)
C14 C15 C16 104.37(19)
C14 C15 H15B 110.9
C16 C15 H15B 110.9
C14 C15 H15C 110.9
C16 C15 H15C 110.9
H15B C15 H15C 108.9
C3 C4 C5 120.7(2)
C3 C4 H4 119.6
C5 C4 H4 119.6
C1A C2A C3A 120.1(2)
C1A C2A H2A1 119.9
C3A C2A H2A1 119.9
C16A C17A C18A 106.13(18)
C16A C17A H17A 110.5
C18A C17A H17A 110.5
C16A C17A H17B 110.5
C18A C17A H17B 110.5
H17A C17A H17B 108.7
C5A C6A C7A 113.7(2)
C5A C6A H6A1 108.8
C7A C6A H6A1 108.8
C5A C6A H6A2 108.8
C7A C6A H6A2 108.8
H6A1 C6A H6A2 107.7
C6 C7 C8 110.3(2)
C6 C7 H7A 109.6
C8 C7 H7A 109.6
C6 C7 H7B 109.6
C8 C7 H7B 109.6
H7A C7 H7B 108.1
C13 C18 H18A 109.5
C13 C18 H18B 109.5
H18A C18 H18B 109.5
C13 C18 H18C 109.5
H18A C18 H18C 109.5
H18B C18 H18C 109.5
C6A C7A C8A 109.88(19)
C6A C7A H7A1 109.7
C8A C7A H7A1 109.7
C6A C7A H7A2 109.7
C8A C7A H7A2 109.7
H7A1 C7A H7A2 108.2
C5 C6 C7 113.2(2)
C5 C6 H6A 108.9
C7 C6 H6A 108.9
C5 C6 H6B 108.9
C7 C6 H6B 108.9
H6A C6 H6B 107.8
O4 C19 H19D 109.5
O4 C19 H19E 109.5
H19D C19 H19E 109.5
O4 C19 H19F 109.5
H19D C19 H19F 109.5
H19E C19 H19F 109.5
N1 C31 C32 179.7(4)
O3 C20A H20A 109.5
O3 C20A H20B 109.5
H20A C20A H20B 109.5
O3 C20A H20C 109.5
H20A C20A H20C 109.5
H20B C20A H20C 109.5
N2 C29 C30 176.7(5)
C31 C32 H32A 109.5
C31 C32 H32B 109.5
H32A C32 H32B 109.5
C31 C32 H32C 109.5
H32A C32 H32C 109.5
H32B C32 H32C 109.5
C29 C30 H30A 109.5
C29 C30 H30B 109.5
H30A C30 H30B 109.5
C29 C30 H30C 109.5
H30A C30 H30C 109.5
H30B C30 H30C 109.5

loop_
_geom_bond_atom_site_label_1
_geom_bond_atom_site_label_2
_geom_bond_distance
F1 C24 1.334(3)
F2 C25 1.334(3)
O1 C18A 1.433(3)
O1 H1 0.83(4)
O2 C17 1.428(3)
O2 H2 0.77(4)
O3 C3A 1.372(3)
O3 C20A 1.420(3)
O4 C3 1.380(3)
O4 C19 1.415(3)
C21 C20 1.203(3)
C21 C26 1.431(3)
C9A C10A 1.528(3)
C9A C11A 1.538(3)
C9A C8A 1.550(3)
C9A H9A 1
C13A C12A 1.527(3)
C13A C19A 1.539(3)
C13A C15A 1.542(3)
C13A C18A 1.554(3)
C9 C11 1.531(3)
C9 C10 1.534(3)
C9 C8 1.537(3)
C9 H9 1
C21A C22A 1.198(3)
C21A C18A 1.477(3)
C22A C23 1.426(3)
C14 C8 1.514(3)
C14 C15 1.539(3)
C14 C13 1.539(3)
C14 H14 1
C24 C25 1.372(3)
C24 C23 1.383(3)
C23 C28 1.405(3)
C10A C1A 1.402(3)
C10A C5A 1.404(3)
C26 C25 1.388(3)
C26 C27 1.399(3)
C18A C17A 1.560(3)
C20 C17 1.469(3)
C10 C1 1.397(3)
C10 C5 1.399(3)
C12A C11A 1.542(3)
C12A H12A 0.99
C12A H12B 0.99
C17 C13 1.556(3)
C17 C16 1.568(3)
C28 C27 1.387(3)
C28 H28 0.95
C15A C8A 1.510(3)
C15A C16A 1.530(3)
C15A H15A 1
C1 C2 1.382(4)
C1 H1A 0.95
C13 C12 1.525(3)
C13 C18 1.542(3)
C16A C17A 1.544(4)
C16A H16A 0.99
C16A H16B 0.99
C8 C7 1.530(3)
C8 H8 1
C12 C11 1.542(3)
C12 H12C 0.99
C12 H12D 0.99
C11A H11A 0.99
C11A H11B 0.99
C3A C2A 1.387(4)
C3A C4A 1.395(4)
C8A C7A 1.530(3)
C8A H8A 1
C1A C2A 1.382(4)
C1A H1A1 0.95
C27 H27 0.95
C11 H11C 0.99
C11 H11D 0.99
C2 C3 1.384(3)
C2 H2A 0.95
C16 C15 1.540(4)
C16 H16C 0.99
C16 H16D 0.99
C19A H19A 0.98
C19A H19B 0.98
C19A H19C 0.98
C3 C4 1.382(4)
C4A C5A 1.399(4)
C4A H4A 0.95
C5A C6A 1.515(3)
C5 C4 1.400(4)
C5 C6 1.514(3)
C15 H15B 0.99
C15 H15C 0.99
C4 H4 0.95
C2A H2A1 0.95
C17A H17A 0.99
C17A H17B 0.99
C6A C7A 1.522(4)
C6A H6A1 0.99
C6A H6A2 0.99
C7 C6 1.519(4)
C7 H7A 0.99
C7 H7B 0.99
C18 H18A 0.98
C18 H18B 0.98
C18 H18C 0.98
C7A H7A1 0.99
C7A H7A2 0.99
C6 H6A 0.99
C6 H6B 0.99
C19 H19D 0.98
C19 H19E 0.98
C19 H19F 0.98
C31 N1 1.126(4)
C31 C32 1.445(4)
C20A H20A 0.98
C20A H20B 0.98
C20A H20C 0.98
N2 C29 1.124(4)
C29 C30 1.442(5)
C32 H32A 0.98
C32 H32B 0.98
C32 H32C 0.98
C30 H30A 0.98
C30 H30B 0.98
C30 H30C 0.98

loop_
_geom_hbond_atom_site_label_D
_geom_hbond_atom_site_label_H
_geom_hbond_atom_site_label_A
_geom_hbond_distance_DH
_geom_hbond_distance_HA
_geom_hbond_distance_DA
_geom_hbond_angle_DHA
_geom_hbond_site_symmetry_A
O1 H1 N2 0.83(4) 2.05(4) 2.876(3) 171(4) 2_565
O2 H2 N1 0.77(4) 2.16(4) 2.925(4) 169(4) 2

loop_
_geom_torsion_atom_site_label_1
_geom_torsion_atom_site_label_2
_geom_torsion_atom_site_label_3
_geom_torsion_atom_site_label_4
_geom_torsion
C25 C24 C23 C28 0.5(3)
F1 C24 C23 C22A 1.4(3)
C25 C24 C23 C22A -179.1(2)
C11A C9A C10A C1A 31.8(3)
C8A C9A C10A C1A 158.3(2)
C11A C9A C10A C5A -149.4(2)
C8A C9A C10A C5A -22.9(3)
C12A C13A C18A O1 80.7(2)
C19A C13A C18A O1 -44.3(2)
C15A C13A C18A O1 -162.46(17)
C12A C13A C18A C21A -41.1(3)
C19A C13A C18A C21A -166.11(18)
C15A C13A C18A C21A 75.7(2)
C12A C13A C18A C17A -158.38(18)
C19A C13A C18A C17A 76.7(2)
C15A C13A C18A C17A -41.5(2)
C11 C9 C10 C1 32.8(3)
C8 C9 C10 C1 159.8(2)
C11 C9 C10 C5 -149.0(2)
C8 C9 C10 C5 -22.0(3)
F1 C24 C25 F2 -0.8(3)
C23 C24 C25 F2 179.7(2)
F1 C24 C25 C26 178.09(19)
C23 C24 C25 C26 -1.4(3)
C27 C26 C25 F2 -179.9(2)
C21 C26 C25 F2 1.0(3)
C27 C26 C25 C24 1.2(3)
C21 C26 C25 C24 -177.9(2)
C19A C13A C12A C11A -67.7(2)
C15A C13A C12A C11A 56.5(2)
C18A C13A C12A C11A 168.64(18)
C24 C23 C28 C27 0.7(3)
C22A C23 C28 C27 -179.8(2)
C12A C13A C15A C8A -60.6(2)
C19A C13A C15A C8A 62.0(2)
C18A C13A C15A C8A 176.30(17)
C12A C13A C15A C16A 168.86(18)
C19A C13A C15A C16A -68.5(2)
C18A C13A C15A C16A 45.8(2)
C5 C10 C1 C2 1.5(3)
C9 C10 C1 C2 179.8(2)
C8 C14 C13 C12 -59.3(2)
C15 C14 C13 C12 169.64(18)
C8 C14 C13 C18 63.0(3)
C15 C14 C13 C18 -68.1(2)
C8 C14 C13 C17 177.42(17)
C15 C14 C13 C17 46.4(2)
O2 C17 C13 C12 80.1(2)
C20 C17 C13 C12 -42.1(3)
C16 C17 C13 C12 -159.37(18)
O2 C17 C13 C14 -162.33(17)
C20 C17 C13 C14 75.4(2)
C16 C17 C13 C14 -41.8(2)
O2 C17 C13 C18 -44.2(2)
C20 C17 C13 C18 -166.39(19)
C16 C17 C13 C18 76.3(2)
C8A C15A C16A C17A -158.69(19)
C13A C15A C16A C17A -32.1(2)
C15 C14 C8 C7 -56.8(3)
C13 C14 C8 C7 -179.57(19)
C15 C14 C8 C9 -178.47(18)
C13 C14 C8 C9 58.7(2)
C11 C9 C8 C14 -54.6(2)
C10 C9 C8 C14 176.81(17)
C11 C9 C8 C7 -178.71(19)
C10 C9 C8 C7 52.7(2)
C14 C13 C12 C11 55.0(2)
C18 C13 C12 C11 -69.0(2)
C17 C13 C12 C11 167.81(18)
C10A C9A C11A C12A 178.89(18)
C8A C9A C11A C12A 52.8(2)
C13A C12A C11A C9A -54.7(2)
C20A O3 C3A C2A -175.6(2)
C20A O3 C3A C4A 3.0(4)
C16A C15A C8A C7A -57.2(3)
C13A C15A C8A C7A -179.62(19)
C16A C15A C8A C9A -178.53(18)
C13A C15A C8A C9A 59.0(2)
C10A C9A C8A C15A 177.96(17)
C11A C9A C8A C15A -54.0(2)
C10A C9A C8A C7A 53.9(2)
C11A C9A C8A C7A -178.02(19)
C5A C10A C1A C2A 0.9(3)
C9A C10A C1A C2A 179.7(2)
C23 C28 C27 C26 -0.8(3)
C25 C26 C27 C28 -0.1(3)
C21 C26 C27 C28 179.0(2)
C10 C9 C11 C12 -179.53(18)
C8 C9 C11 C12 53.5(2)
C13 C12 C11 C9 -54.1(2)
C10 C1 C2 C3 -0.6(4)
O2 C17 C16 C15 142.5(2)
C20 C17 C16 C15 -95.2(2)
C13 C17 C16 C15 22.9(2)
C19 O4 C3 C4 8.5(4)
C19 O4 C3 C2 -169.8(3)
C1 C2 C3 O4 177.9(2)
C1 C2 C3 C4 -0.5(4)
O3 C3A C4A C5A -177.1(2)
C2A C3A C4A C5A 1.4(4)
C3A C4A C5A C10A -0.6(4)
C3A C4A C5A C6A 177.7(2)
C1A C10A C5A C4A -0.6(3)
C9A C10A C5A C4A -179.3(2)
C1A C10A C5A C6A -178.8(2)
C9A C10A C5A C6A 2.4(3)
C1 C10 C5 C4 -1.4(3)
C9 C10 C5 C4 -179.7(2)
C1 C10 C5 C6 -179.6(2)
C9 C10 C5 C6 2.2(3)
C8 C14 C15 C16 -159.39(19)
C13 C14 C15 C16 -32.2(2)
C17 C16 C15 C14 5.4(2)
O4 C3 C4 C5 -177.7(2)
C2 C3 C4 C5 0.6(4)
C10 C5 C4 C3 0.4(4)
C6 C5 C4 C3 178.6(2)
C10A C1A C2A C3A 0.0(4)
O3 C3A C2A C1A 177.5(2)
C4A C3A C2A C1A -1.1(4)
C15A C16A C17A C18A 5.5(2)
O1 C18A C17A C16A 142.23(19)
C21A C18A C17A C16A -95.1(2)
C13A C18A C17A C16A 22.7(2)
C4A C5A C6A C7A 168.3(2)
C10A C5A C6A C7A -13.5(3)
C14 C8 C7 C6 172.5(2)
C9 C8 C7 C6 -65.8(3)
C5A C6A C7A C8A 45.1(3)
C15A C8A C7A C6A 171.95(19)
C9A C8A C7A C6A -66.4(2)
C10 C5 C6 C7 -13.8(3)
C4 C5 C6 C7 168.1(2)
C8 C7 C6 C5 45.0(3)
